data_4309252
loop_
_publ_author_name
'May C. Copsey'
'Sabrina B. Gallon'
'Sara K. Grocott'
'John C. Jeffery'
'Christopher A. Russell'
'John M. Slattery'

_publ_section_title
;
Synthetic and Structural Studies of Cyclodistib(V)azanes
;
_journal_name_full 'Inorganic Chemistry'
_journal_page_first 5495
_journal_page_last 5500
_journal_paper_doi 10.1021/ic050127v
_journal_volume 44
_journal_year 2005
_chemical_formula_sum 'C25 H22 Bi0 N Sb'
_chemical_formula_weight 458.19
_chemical_name_systematic
; 
 ? 
;
_space_group_IT_number 2
_symmetry_cell_setting triclinic
_symmetry_space_group_name_Hall '-P 1'
_symmetry_space_group_name_H-M 'P -1'
_atom_sites_solution_hydrogens geom
_atom_sites_solution_primary direct
_atom_sites_solution_secondary difmap
_audit_creation_method SHELXL-97
_cell_angle_alpha 70.90(3)
_cell_angle_beta 74.33(3)
_cell_angle_gamma 71.59(3)
_cell_formula_units_Z 2
_cell_length_a 9.0485(18)
_cell_length_b 10.702(2)
_cell_length_c 11.459(2)
_cell_measurement_temperature 293(2)
_cell_volume 977.5(4)
_computing_structure_refinement 'SHELXL-97 (Sheldrick, 1997)'
_computing_structure_solution 'SHELXS-97 (Sheldrick, 1990)'
_diffrn_ambient_temperature 293(2)
_diffrn_measured_fraction_theta_full 0.997
_diffrn_measured_fraction_theta_max 0.997
_diffrn_radiation_monochromator graphite
_diffrn_radiation_source 'fine-focus sealed tube'
_diffrn_radiation_type MoK\a
_diffrn_radiation_wavelength 0.71073
_diffrn_reflns_av_R_equivalents 0.0215
_diffrn_reflns_av_sigmaI/netI 0.0334
_diffrn_reflns_limit_h_max 11
_diffrn_reflns_limit_h_min -11
_diffrn_reflns_limit_k_max 13
_diffrn_reflns_limit_k_min -13
_diffrn_reflns_limit_l_max 14
_diffrn_reflns_limit_l_min -14
_diffrn_reflns_number 11047
_diffrn_reflns_theta_full 27.48
_diffrn_reflns_theta_max 27.48
_diffrn_reflns_theta_min 1.91
_exptl_absorpt_coefficient_mu 1.420
_exptl_absorpt_correction_T_max 0.87
_exptl_absorpt_correction_T_min 0.87
_exptl_crystal_density_diffrn 1.557
_exptl_crystal_density_method 'not measured'
_exptl_crystal_F_000 460
_exptl_crystal_size_max 0.1
_exptl_crystal_size_mid 0.1
_exptl_crystal_size_min 0.1
_refine_diff_density_max 0.605
_refine_diff_density_min -0.282
_refine_diff_density_rms 0.076
_refine_ls_extinction_method none
_refine_ls_goodness_of_fit_ref 0.998
_refine_ls_hydrogen_treatment mixed
_refine_ls_matrix_type full
_refine_ls_number_parameters 244
_refine_ls_number_reflns 4473
_refine_ls_number_restraints 0
_refine_ls_restrained_S_all 0.998
_refine_ls_R_factor_all 0.0233
_refine_ls_R_factor_gt 0.0206
_refine_ls_shift/su_max 0.002
_refine_ls_shift/su_mean 0.000
_refine_ls_structure_factor_coef Fsqd
_refine_ls_weighting_details 'calc w=1/[\s^2^(Fo^2^)+(0.0245P)^2^+0.0000P] where P=(Fo^2^+2Fc^2^)/3'
_refine_ls_weighting_scheme calc
_refine_ls_wR_factor_gt 0.0473
_refine_ls_wR_factor_ref 0.0479
_reflns_number_gt 4089
_reflns_number_total 4473
_reflns_threshold_expression >2sigma(I)
_cod_data_source_file ic050127vsi20050127_032156_1.cif
_cod_data_source_block sunnym
_cod_original_cell_volume 977.5(3)
_cod_database_code 4309252

loop_
_symmetry_equiv_pos_as_xyz
'x, y, z'
'-x, -y, -z'

loop_
_atom_site_label
_atom_site_type_symbol
_atom_site_fract_x
_atom_site_fract_y
_atom_site_fract_z
_atom_site_U_iso_or_equiv
_atom_site_adp_type
_atom_site_occupancy
_atom_site_symmetry_multiplicity
_atom_site_calc_flag
_atom_site_refinement_flags
_atom_site_disorder_assembly
_atom_site_disorder_group
Sb1 Sb 0.926476(15) 0.873880(12) 0.097191(12) 0.01316(5) Uani 1 1 d . . .
C20 C 0.7414(2) 0.85597(18) 0.26721(19) 0.0167(4) Uani 1 1 d . . .
C21 C 0.7686(3) 0.8565(2) 0.3815(2) 0.0217(4) Uani 1 1 d . . .
H21 H 0.8664 0.8649 0.3850 0.026 Uiso 1 1 calc R . .
C22 C 0.6530(3) 0.8448(2) 0.4899(2) 0.0269(5) Uani 1 1 d . . .
H22 H 0.6737 0.8458 0.5647 0.032 Uiso 1 1 calc R . .
C23 C 0.5075(3) 0.8318(2) 0.4864(2) 0.0292(5) Uani 1 1 d . . .
H23 H 0.4293 0.8252 0.5585 0.035 Uiso 1 1 calc R . .
C24 C 0.4788(3) 0.8285(2) 0.3752(2) 0.0306(5) Uani 1 1 d . . .
H24 H 0.3816 0.8180 0.3729 0.037 Uiso 1 1 calc R . .
C25 C 0.5946(2) 0.8409(2) 0.2666(2) 0.0227(4) Uani 1 1 d . . .
H25 H 0.5733 0.8391 0.1923 0.027 Uiso 1 1 calc R . .
C26 C 1.1035(2) 0.71856(18) 0.19194(18) 0.0156(4) Uani 1 1 d . . .
C27 C 1.0613(2) 0.60745(19) 0.28724(19) 0.0180(4) Uani 1 1 d . . .
H27 H 0.9572 0.6000 0.3068 0.022 Uiso 1 1 calc R . .
C28 C 1.1732(3) 0.5085(2) 0.3526(2) 0.0213(4) Uani 1 1 d . . .
H28 H 1.1442 0.4348 0.4153 0.026 Uiso 1 1 calc R . .
C29 C 1.3276(3) 0.5192(2) 0.3248(2) 0.0213(4) Uani 1 1 d . . .
H29 H 1.4023 0.4535 0.3696 0.026 Uiso 1 1 calc R . .
C30 C 1.3714(2) 0.6283(2) 0.2297(2) 0.0213(4) Uani 1 1 d . . .
H30 H 1.4756 0.6352 0.2105 0.026 Uiso 1 1 calc R . .
C31 C 1.2598(2) 0.72699(19) 0.16349(19) 0.0186(4) Uani 1 1 d . . .
H31 H 1.2900 0.7993 0.0995 0.022 Uiso 1 1 calc R . .
C32 C 0.8165(2) 0.79348(19) 0.00529(19) 0.0162(4) Uani 1 1 d . . .
C33 C 0.8425(3) 0.6542(2) 0.0256(2) 0.0239(5) Uani 1 1 d . . .
H33 H 0.9102 0.5941 0.0794 0.029 Uiso 1 1 calc R . .
C34 C 0.7684(3) 0.6032(2) -0.0336(2) 0.0279(5) Uani 1 1 d . . .
H34 H 0.7877 0.5094 -0.0201 0.034 Uiso 1 1 calc R . .
C35 C 0.6662(3) 0.6915(2) -0.1124(2) 0.0262(5) Uani 1 1 d . . .
H35 H 0.6167 0.6574 -0.1522 0.031 Uiso 1 1 calc R . .
C36 C 0.6381(3) 0.8298(2) -0.1318(2) 0.0296(5) Uani 1 1 d . . .
H36 H 0.5680 0.8894 -0.1838 0.036 Uiso 1 1 calc R . .
C37 C 0.7133(3) 0.8812(2) -0.0746(2) 0.0259(5) Uani 1 1 d . . .
H37 H 0.6947 0.9751 -0.0895 0.031 Uiso 1 1 calc R . .
C47 C 0.7848(2) 1.16462(19) 0.13588(19) 0.0176(4) Uani 1 1 d . . .
H47A H 0.6991 1.1209 0.1809 0.021 Uiso 1 1 calc R . .
H47B H 0.7419 1.2462 0.0743 0.021 Uiso 1 1 calc R . .
C48 C 0.8356(2) 1.20859(19) 0.22879(19) 0.0175(4) Uani 1 1 d . . .
C49 C 0.9553(3) 1.1261(2) 0.2944(2) 0.0236(5) Uani 1 1 d . . .
H49 H 1.0141 1.0440 0.2761 0.028 Uiso 1 1 calc R . .
C50 C 0.9882(3) 1.1646(2) 0.3866(2) 0.0309(5) Uani 1 1 d . . .
H50 H 1.0689 1.1082 0.4299 0.037 Uiso 1 1 calc R . .
C51 C 0.9016(3) 1.2869(2) 0.4150(2) 0.0314(5) Uani 1 1 d . . .
H51 H 0.9226 1.3116 0.4783 0.038 Uiso 1 1 calc R . .
C52 C 0.7848(3) 1.3714(2) 0.3492(2) 0.0302(5) Uani 1 1 d . . .
H52 H 0.7275 1.4541 0.3669 0.036 Uiso 1 1 calc R . .
C53 C 0.7525(3) 1.3327(2) 0.2561(2) 0.0230(5) Uani 1 1 d . . .
H53 H 0.6741 1.3908 0.2112 0.028 Uiso 1 1 calc R . .
N2 N 0.90519(19) 1.07250(15) 0.06834(15) 0.0154(3) Uani 1 1 d . . .

loop_
_atom_site_aniso_label
_atom_site_aniso_U_11
_atom_site_aniso_U_22
_atom_site_aniso_U_33
_atom_site_aniso_U_23
_atom_site_aniso_U_13
_atom_site_aniso_U_12
Sb1 0.01311(7) 0.01281(7) 0.01360(7) -0.00237(5) -0.00314(5) -0.00390(5)
C20 0.0179(10) 0.0121(9) 0.0179(10) -0.0024(7) -0.0014(8) -0.0039(7)
C21 0.0219(11) 0.0189(10) 0.0224(11) -0.0041(8) -0.0048(9) -0.0035(8)
C22 0.0370(13) 0.0203(11) 0.0189(11) -0.0048(9) -0.0009(10) -0.0050(9)
C23 0.0305(13) 0.0218(11) 0.0264(13) -0.0066(9) 0.0113(10) -0.0082(9)
C24 0.0235(12) 0.0300(12) 0.0364(14) -0.0092(10) 0.0051(10) -0.0128(10)
C25 0.0215(11) 0.0224(10) 0.0241(12) -0.0073(9) -0.0007(9) -0.0070(8)
C26 0.0187(10) 0.0146(9) 0.0146(10) -0.0042(7) -0.0055(8) -0.0033(7)
C27 0.0174(10) 0.0175(9) 0.0190(11) -0.0048(8) -0.0028(8) -0.0046(8)
C28 0.0268(11) 0.0163(10) 0.0185(11) -0.0023(8) -0.0048(9) -0.0043(8)
C29 0.0240(11) 0.0176(10) 0.0220(11) -0.0058(8) -0.0106(9) 0.0011(8)
C30 0.0168(10) 0.0221(10) 0.0279(12) -0.0086(9) -0.0079(9) -0.0035(8)
C31 0.0214(10) 0.0159(9) 0.0187(11) -0.0034(8) -0.0038(8) -0.0059(8)
C32 0.0146(9) 0.0181(9) 0.0168(10) -0.0052(8) -0.0011(8) -0.0064(7)
C33 0.0255(12) 0.0202(10) 0.0276(12) -0.0068(9) -0.0093(9) -0.0038(9)
C34 0.0316(13) 0.0214(11) 0.0363(14) -0.0132(10) -0.0075(11) -0.0073(9)
C35 0.0231(11) 0.0345(12) 0.0309(13) -0.0180(10) -0.0045(10) -0.0113(9)
C36 0.0275(12) 0.0303(12) 0.0365(14) -0.0076(10) -0.0180(11) -0.0059(10)
C37 0.0274(12) 0.0192(10) 0.0350(13) -0.0064(9) -0.0141(10) -0.0051(9)
C47 0.0164(10) 0.0169(9) 0.0181(10) -0.0049(8) -0.0020(8) -0.0028(8)
C48 0.0191(10) 0.0176(9) 0.0155(10) -0.0040(8) 0.0014(8) -0.0084(8)
C49 0.0273(12) 0.0209(10) 0.0238(12) -0.0064(9) -0.0055(9) -0.0067(9)
C50 0.0355(14) 0.0359(13) 0.0273(13) -0.0067(10) -0.0100(11) -0.0152(11)
C51 0.0371(14) 0.0428(14) 0.0261(13) -0.0162(10) 0.0009(11) -0.0243(11)
C52 0.0312(13) 0.0291(12) 0.0348(14) -0.0194(10) 0.0083(11) -0.0146(10)
C53 0.0229(11) 0.0221(10) 0.0240(12) -0.0084(9) 0.0019(9) -0.0082(8)
N2 0.0164(8) 0.0126(8) 0.0157(9) -0.0039(6) 0.0008(7) -0.0045(6)

loop_
_atom_type_symbol
_atom_type_description
_atom_type_scat_dispersion_real
_atom_type_scat_dispersion_imag
_atom_type_scat_source
Bi Bi -4.1077 10.2566 'International Tables Vol C Tables 4.2.6.8 and 6.1.1.4'
C C 0.0033 0.0016 'International Tables Vol C Tables 4.2.6.8 and 6.1.1.4'
H H 0.0000 0.0000 'International Tables Vol C Tables 4.2.6.8 and 6.1.1.4'
N N 0.0061 0.0033 'International Tables Vol C Tables 4.2.6.8 and 6.1.1.4'
Sb Sb -0.5866 1.5461 'International Tables Vol C Tables 4.2.6.8 and 6.1.1.4'

loop_
_geom_angle_atom_site_label_1
_geom_angle_atom_site_label_2
_geom_angle_atom_site_label_3
_geom_angle
_geom_angle_site_symmetry_1
_geom_angle_site_symmetry_3
_geom_angle_publ_flag
N2 Sb1 N2 74.67(8) . 2_775 ?
N2 Sb1 C32 124.38(7) . . ?
N2 Sb1 C32 92.45(7) 2_775 . ?
N2 Sb1 C26 122.40(7) . . ?
N2 Sb1 C26 92.78(7) 2_775 . ?
C32 Sb1 C26 111.89(7) . . ?
N2 Sb1 C20 95.46(8) . . ?
N2 Sb1 C20 170.12(6) 2_775 . ?
C32 Sb1 C20 92.87(8) . . ?
C26 Sb1 C20 92.96(8) . . ?
N2 Sb1 Sb1 38.74(5) . 2_775 ?
N2 Sb1 Sb1 35.93(4) 2_775 2_775 ?
C32 Sb1 Sb1 111.80(6) . 2_775 ?
C26 Sb1 Sb1 110.95(6) . 2_775 ?
C20 Sb1 Sb1 134.20(5) . 2_775 ?
C25 C20 C21 117.3(2) . . ?
C25 C20 Sb1 121.79(16) . . ?
C21 C20 Sb1 120.90(15) . . ?
C22 C21 C20 121.6(2) . . ?
C23 C22 C21 120.0(2) . . ?
C22 C23 C24 119.5(2) . . ?
C23 C24 C25 120.4(2) . . ?
C20 C25 C24 121.2(2) . . ?
C31 C26 C27 118.75(18) . . ?
C31 C26 Sb1 121.38(14) . . ?
C27 C26 Sb1 119.84(14) . . ?
C28 C27 C26 120.58(19) . . ?
C29 C28 C27 120.12(19) . . ?
C28 C29 C30 119.87(19) . . ?
C31 C30 C29 120.14(19) . . ?
C30 C31 C26 120.52(19) . . ?
C33 C32 C37 118.60(18) . . ?
C33 C32 Sb1 121.21(15) . . ?
C37 C32 Sb1 120.17(14) . . ?
C32 C33 C34 120.6(2) . . ?
C35 C34 C33 120.1(2) . . ?
C36 C35 C34 119.7(2) . . ?
C35 C36 C37 120.5(2) . . ?
C36 C37 C32 120.54(19) . . ?
N2 C47 C48 117.35(17) . . ?
C49 C48 C53 118.18(19) . . ?
C49 C48 C47 122.53(18) . . ?
C53 C48 C47 119.16(18) . . ?
C50 C49 C48 120.7(2) . . ?
C49 C50 C51 120.3(2) . . ?
C52 C51 C50 119.8(2) . . ?
C51 C52 C53 119.7(2) . . ?
C52 C53 C48 121.2(2) . . ?
C47 N2 Sb1 126.94(13) . . ?
C47 N2 Sb1 127.22(12) . 2_775 ?
Sb1 N2 Sb1 105.33(8) . 2_775 ?

loop_
_geom_bond_atom_site_label_1
_geom_bond_atom_site_label_2
_geom_bond_distance
_geom_bond_site_symmetry_2
_geom_bond_publ_flag
Sb1 N2 1.9951(16) . ?
Sb1 N2 2.1276(18) 2_775 ?
Sb1 C32 2.131(2) . ?
Sb1 C26 2.141(2) . ?
Sb1 C20 2.199(2) . ?
Sb1 Sb1 3.2789(13) 2_775 ?
C20 C25 1.389(3) . ?
C20 C21 1.398(3) . ?
C21 C22 1.390(3) . ?
C22 C23 1.379(3) . ?
C23 C24 1.380(3) . ?
C24 C25 1.393(3) . ?
C26 C31 1.388(3) . ?
C26 C27 1.401(3) . ?
C27 C28 1.386(3) . ?
C28 C29 1.379(3) . ?
C29 C30 1.391(3) . ?
C30 C31 1.388(3) . ?
C32 C33 1.383(3) . ?
C32 C37 1.391(3) . ?
C33 C34 1.387(3) . ?
C34 C35 1.380(3) . ?
C35 C36 1.372(3) . ?
C36 C37 1.381(3) . ?
C47 N2 1.457(2) . ?
C47 C48 1.515(3) . ?
C48 C49 1.385(3) . ?
C48 C53 1.394(3) . ?
C49 C50 1.382(3) . ?
C50 C51 1.388(3) . ?
C51 C52 1.372(4) . ?
C52 C53 1.388(3) . ?
N2 Sb1 2.1276(18) 2_775 ?
